data_7006814
loop_
_publ_author_name
'Li, Mingxue'
'Sun, Qiaozhen'
'Bai, Yan'
'Duan, Chunying'
'Zhang, Bingguang'
'Meng, Qingjin'

_publ_section_title
;
 Chiral aggregation and spontaneous resolution of thiosemicarbazone
 metal complexes.
;
_journal_issue 21
_journal_name_full 'Dalton transactions (Cambridge, England : 2003)'
_journal_page_first 2572
_journal_page_last 2578
_journal_paper_doi 10.1039/b514425f
_journal_year 2006
_chemical_formula_sum 'C14 H16 Mn N10 O0 S2'
_chemical_formula_weight 443.43
_chemical_name_systematic
;
?
;
_space_group_IT_number 96
_symmetry_cell_setting tetragonal
_symmetry_space_group_name_Hall 'P 4nw 2abw'
_symmetry_space_group_name_H-M 'P 43 21 2'
_atom_sites_solution_hydrogens geom
_atom_sites_solution_primary direct
_atom_sites_solution_secondary difmap
_audit_creation_method SHELXL-97
_cell_angle_alpha 90.00
_cell_angle_beta 90.00
_cell_angle_gamma 90.00
_cell_formula_units_Z 4
_cell_length_a 10.8908(17)
_cell_length_b 10.8908(17)
_cell_length_c 22.327(5)
_cell_measurement_reflns_used 5464
_cell_measurement_temperature 293(2)
_cell_measurement_theta_max 24.39
_cell_measurement_theta_min 2.80
_cell_volume 2648.2(8)
_computing_cell_refinement 'Bruker SMART'
_computing_data_collection 'Bruker SMART'
_computing_data_reduction 'Bruker SAINT'
_computing_molecular_graphics 'Bruker SHELXTL'
_computing_publication_material 'Bruker SHELXTL'
_computing_structure_refinement 'Bruker SHELXTL'
_computing_structure_solution 'Bruker SHELXTL'
_diffrn_ambient_temperature 293(2)
_diffrn_measured_fraction_theta_full 0.992
_diffrn_measured_fraction_theta_max 0.992
_diffrn_measurement_device_type 'CCD area detector'
_diffrn_measurement_method 'phi and omega scans'
_diffrn_radiation_monochromator graphite
_diffrn_radiation_source 'fine-focus sealed tube'
_diffrn_radiation_type MoK\a
_diffrn_radiation_wavelength 0.71073
_diffrn_reflns_av_R_equivalents 0.0515
_diffrn_reflns_av_sigmaI/netI 0.0291
_diffrn_reflns_limit_h_max 12
_diffrn_reflns_limit_h_min -12
_diffrn_reflns_limit_k_max 12
_diffrn_reflns_limit_k_min -12
_diffrn_reflns_limit_l_max 26
_diffrn_reflns_limit_l_min -16
_diffrn_reflns_number 12942
_diffrn_reflns_theta_full 24.99
_diffrn_reflns_theta_max 24.99
_diffrn_reflns_theta_min 2.61
_exptl_absorpt_coefficient_mu 0.672
_exptl_absorpt_correction_type none
_exptl_crystal_colour orange
_exptl_crystal_density_diffrn 1.112
_exptl_crystal_density_method 'not measured'
_exptl_crystal_description prism
_exptl_crystal_F_000 908
_exptl_crystal_size_max 0.30
_exptl_crystal_size_mid 0.20
_exptl_crystal_size_min 0.20
_refine_diff_density_max 0.446
_refine_diff_density_min -0.364
_refine_diff_density_rms 0.103
_refine_ls_abs_structure_details 'Flack H D (1983), Acta Cryst. A39, 876-881'
_refine_ls_abs_structure_Flack 0.02(4)
_refine_ls_extinction_method none
_refine_ls_goodness_of_fit_ref 1.049
_refine_ls_hydrogen_treatment constr
_refine_ls_matrix_type full
_refine_ls_number_parameters 124
_refine_ls_number_reflns 2314
_refine_ls_number_restraints 0
_refine_ls_restrained_S_all 1.049
_refine_ls_R_factor_all 0.0548
_refine_ls_R_factor_gt 0.0520
_refine_ls_shift/su_max 0.000
_refine_ls_shift/su_mean 0.000
_refine_ls_structure_factor_coef Fsqd
_refine_ls_weighting_details 'calc w=1/[\s^2^(Fo^2^)+(0.1250P)^2^+0.0000P] where P=(Fo^2^+2Fc^2^)/3'
_refine_ls_weighting_scheme calc
_refine_ls_wR_factor_gt 0.1546
_refine_ls_wR_factor_ref 0.1569
_reflns_number_gt 2144
_reflns_number_total 2314
_reflns_threshold_expression >2sigma(I)
_cod_data_source_file b514425f.txt
_cod_data_source_block compound_1'
_cod_depositor_comments
;
The following automatic conversions were performed:
'_symmetry_cell_setting' value 'Tetragonal' changed to 'tetragonal'
according to '/home/saulius/struct/CIF-dictionaries/cif_core.dic'
dictionary named 'cif_core.dic' version 2.4.1 from 2010-06-29.

Automatic conversion script
Id: cif_fix_enum 1527 2010-12-29 10:47:43Z saulius 
;
_cod_original_sg_symbol_H-M 'P4(3)2(1)2 '
_cod_database_code 7006814

loop_
_symmetry_equiv_pos_as_xyz
'x, y, z'
'-x, -y, z+1/2'
'-y+1/2, x+1/2, z+3/4'
'y+1/2, -x+1/2, z+1/4'
'-x+1/2, y+1/2, -z+3/4'
'x+1/2, -y+1/2, -z+1/4'
'y, x, -z'
'-y, -x, -z+1/2'

loop_
_atom_site_label
_atom_site_type_symbol
_atom_site_fract_x
_atom_site_fract_y
_atom_site_fract_z
_atom_site_U_iso_or_equiv
_atom_site_adp_type
_atom_site_occupancy
_atom_site_symmetry_multiplicity
_atom_site_calc_flag
_atom_site_refinement_flags
_atom_site_disorder_assembly
_atom_site_disorder_group
Mn1 Mn 0.17616(5) 0.17616(5) 0.0000 0.0413(3) Uani 1 2 d S . .
S1 S 0.40097(9) 0.15140(11) 0.02170(5) 0.0565(3) Uani 1 1 d . . .
C1 C 0.3853(4) 0.1068(4) 0.09583(18) 0.0496(9) Uani 1 1 d . . .
N1 N 0.4889(3) 0.0853(4) 0.12710(18) 0.0658(11) Uani 1 1 d . . .
H1A H 0.4846 0.0616 0.1638 0.079 Uiso 1 1 calc R . .
H1B H 0.5593 0.0953 0.1104 0.079 Uiso 1 1 calc R . .
N2 N 0.2822(3) 0.0884(4) 0.12621(14) 0.0515(8) Uani 1 1 d . . .
C2 C 0.0743(4) 0.0914(4) 0.12241(16) 0.0473(9) Uani 1 1 d . . .
N3 N 0.1777(3) 0.1113(3) 0.09477(13) 0.0429(7) Uani 1 1 d . . .
C3 C 0.0656(5) 0.0490(6) 0.18705(19) 0.0780(16) Uani 1 1 d . . .
H3A H 0.1447 0.0556 0.2057 0.117 Uiso 1 1 calc R . .
H3B H 0.0388 -0.0350 0.1881 0.117 Uiso 1 1 calc R . .
H3C H 0.0077 0.0995 0.2082 0.117 Uiso 1 1 calc R . .
N4 N -0.0238(3) 0.1558(3) 0.03117(15) 0.0521(8) Uani 1 1 d . . .
C4 C -0.0366(4) 0.1154(4) 0.08804(18) 0.0490(9) Uani 1 1 d . . .
N5 N -0.2558(3) 0.1198(4) 0.0783(2) 0.0727(12) Uani 1 1 d . . .
C5 C -0.1554(4) 0.0990(4) 0.1110(2) 0.0589(11) Uani 1 1 d . . .
H5A H -0.1644 0.0727 0.1504 0.071 Uiso 1 1 calc R . .
C6 C -0.2402(4) 0.1601(5) 0.0233(3) 0.0725(13) Uani 1 1 d . . .
H6A H -0.3087 0.1755 -0.0004 0.087 Uiso 1 1 calc R . .
C7 C -0.1257(4) 0.1798(4) 0.0002(2) 0.0669(12) Uani 1 1 d . . .
H7A H -0.1186 0.2110 -0.0384 0.080 Uiso 1 1 calc R . .

loop_
_atom_site_aniso_label
_atom_site_aniso_U_11
_atom_site_aniso_U_22
_atom_site_aniso_U_33
_atom_site_aniso_U_23
_atom_site_aniso_U_13
_atom_site_aniso_U_12
Mn1 0.0438(3) 0.0438(3) 0.0362(4) 0.0002(3) -0.0002(3) -0.0066(3)
S1 0.0406(5) 0.0812(7) 0.0478(6) 0.0017(5) 0.0044(4) -0.0086(5)
C1 0.044(2) 0.059(2) 0.045(2) -0.0059(19) 0.0018(17) -0.0003(17)
N1 0.0393(19) 0.101(3) 0.057(2) 0.003(2) -0.0030(16) 0.0014(18)
N2 0.0390(17) 0.073(2) 0.0429(17) 0.0027(18) -0.0022(14) 0.0023(15)
C2 0.044(2) 0.054(2) 0.0442(18) 0.0086(18) 0.0059(17) 0.0006(16)
N3 0.0392(16) 0.0499(17) 0.0397(15) 0.0045(14) 0.0024(13) 0.0005(13)
C3 0.060(3) 0.114(4) 0.060(3) 0.035(3) 0.014(2) 0.010(3)
N4 0.0417(17) 0.063(2) 0.0518(19) 0.0051(16) -0.0027(15) -0.0033(15)
C4 0.044(2) 0.051(2) 0.052(2) 0.0002(19) 0.0091(18) -0.0027(17)
N5 0.041(2) 0.081(3) 0.096(3) -0.011(3) 0.010(2) -0.0044(18)
C5 0.037(2) 0.076(3) 0.064(3) 0.003(2) 0.0092(18) -0.0062(19)
C6 0.046(2) 0.094(4) 0.077(3) 0.001(3) -0.008(2) 0.000(2)
C7 0.052(2) 0.089(3) 0.059(2) 0.003(3) -0.007(2) 0.000(2)

loop_
_atom_type_symbol
_atom_type_description
_atom_type_scat_dispersion_real
_atom_type_scat_dispersion_imag
_atom_type_scat_source
C C 0.0033 0.0016 'International Tables Vol C Tables 4.2.6.8 and 6.1.1.4'
H H 0.0000 0.0000 'International Tables Vol C Tables 4.2.6.8 and 6.1.1.4'
N N 0.0061 0.0033 'International Tables Vol C Tables 4.2.6.8 and 6.1.1.4'
O O 0.0106 0.0060 'International Tables Vol C Tables 4.2.6.8 and 6.1.1.4'
S S 0.1246 0.1234 'International Tables Vol C Tables 4.2.6.8 and 6.1.1.4'
Mn Mn 0.3368 0.7283 'International Tables Vol C Tables 4.2.6.8 and 6.1.1.4'

loop_
_geom_angle_atom_site_label_1
_geom_angle_atom_site_label_2
_geom_angle_atom_site_label_3
_geom_angle
_geom_angle_site_symmetry_1
_geom_angle_site_symmetry_3
_geom_angle_publ_flag
N3 Mn1 N3 154.71(17) 7 . ?
N3 Mn1 N4 71.88(11) 7 7 ?
N3 Mn1 N4 89.30(12) . 7 ?
N3 Mn1 N4 89.30(12) 7 . ?
N3 Mn1 N4 71.88(11) . . ?
N4 Mn1 N4 84.76(18) 7 . ?
N3 Mn1 S1 119.53(9) 7 . ?
N3 Mn1 S1 77.05(8) . . ?
N4 Mn1 S1 92.91(10) 7 . ?
N4 Mn1 S1 148.85(9) . . ?
N3 Mn1 S1 77.05(8) 7 7 ?
N3 Mn1 S1 119.53(9) . 7 ?
N4 Mn1 S1 148.85(9) 7 7 ?
N4 Mn1 S1 92.91(10) . 7 ?
S1 Mn1 S1 104.29(6) . 7 ?
C1 S1 Mn1 96.79(14) . . ?
N2 C1 N1 114.7(4) . . ?
N2 C1 S1 127.9(3) . . ?
N1 C1 S1 117.4(3) . . ?
C1 N1 H1A 120.0 . . ?
C1 N1 H1B 120.0 . . ?
H1A N1 H1B 120.0 . . ?
C1 N2 N3 114.6(3) . . ?
N3 C2 C4 116.0(3) . . ?
N3 C2 C3 123.7(4) . . ?
C4 C2 C3 120.3(4) . . ?
C2 N3 N2 116.6(3) . . ?
C2 N3 Mn1 119.7(3) . . ?
N2 N3 Mn1 123.6(2) . . ?
C2 C3 H3A 109.5 . . ?
C2 C3 H3B 109.5 . . ?
H3A C3 H3B 109.5 . . ?
C2 C3 H3C 109.5 . . ?
H3A C3 H3C 109.5 . . ?
H3B C3 H3C 109.5 . . ?
C7 N4 C4 117.7(4) . . ?
C7 N4 Mn1 127.8(3) . . ?
C4 N4 Mn1 114.5(3) . . ?
N4 C4 C5 118.7(4) . . ?
N4 C4 C2 117.9(3) . . ?
C5 C4 C2 123.4(4) . . ?
C6 N5 C5 117.5(4) . . ?
N5 C5 C4 122.3(4) . . ?
N5 C5 H5A 118.9 . . ?
C4 C5 H5A 118.9 . . ?
N5 C6 C7 121.5(5) . . ?
N5 C6 H6A 119.3 . . ?
C7 C6 H6A 119.3 . . ?
N4 C7 C6 122.2(5) . . ?
N4 C7 H7A 118.9 . . ?
C6 C7 H7A 118.9 . . ?

loop_
_geom_bond_atom_site_label_1
_geom_bond_atom_site_label_2
_geom_bond_distance
_geom_bond_site_symmetry_2
_geom_bond_publ_flag
Mn1 N3 2.231(3) 7 ?
Mn1 N3 2.231(3) . ?
Mn1 N4 2.297(3) 7 ?
Mn1 N4 2.297(3) . ?
Mn1 S1 2.5103(11) . ?
Mn1 S1 2.5104(11) 7 ?
S1 C1 1.733(4) . ?
C1 N2 1.327(5) . ?
C1 N1 1.348(5) . ?
N1 H1A 0.8600 . ?
N1 H1B 0.8600 . ?
N2 N3 1.361(4) . ?
C2 N3 1.302(5) . ?
C2 C4 1.455(6) . ?
C2 C3 1.518(5) . ?
C3 H3A 0.9600 . ?
C3 H3B 0.9600 . ?
C3 H3C 0.9600 . ?
N4 C7 1.333(6) . ?
N4 C4 1.351(5) . ?
C4 C5 1.403(5) . ?
N5 C6 1.315(7) . ?
N5 C5 1.334(6) . ?
C5 H5A 0.9300 . ?
C6 C7 1.367(7) . ?
C6 H6A 0.9300 . ?
C7 H7A 0.9300 . ?
